data_1565767
loop_
_publ_author_name
'Niknam, Fatemeh'
'Hamidizadeh, Peyman'
'Nabavizadeh, S. Masoud'
'Niroomand Hosseini, Fatemeh'
'Hoseini, S. Jafar'
'Ford, Peter C.'
'Abu-Omar, Mahdi M.'

_publ_section_title
;
 Synthesis, structural characterization, and luminescence properties of
 mono- and di-nuclear platinum(II) complexes containing
 2-(2-pyridyl)-benzimidazole
;
_journal_name_full 'Inorganica Chimica Acta'
_journal_page_first 119133
_journal_paper_doi 10.1016/j.ica.2019.119133
_journal_volume 498
_journal_year 2019
_chemical_formula_sum 'C27 H26 Cl2 N3 P Pt'
_chemical_formula_weight 689.47
_space_group_crystal_system monoclinic
_space_group_IT_number 14
_space_group_name_Hall '-P 2ybc'
_space_group_name_H-M_alt 'P 1 21/c 1'
_atom_sites_solution_hydrogens geom
_audit_creation_method SHELXL-2014/7
_cell_angle_alpha 90
_cell_angle_beta 104.504(13)
_cell_angle_gamma 90
_cell_formula_units_Z 4
_cell_length_a 10.027(5)
_cell_length_b 16.815(10)
_cell_length_c 15.551(9)
_cell_measurement_reflns_used 1506
_cell_measurement_temperature 125(2)
_cell_measurement_theta_max 22.6
_cell_measurement_theta_min 2.42
_cell_volume 2538(2)
_computing_structure_refinement 'SHELXL-2014/7 (Sheldrick, 2014)'
_diffrn_ambient_temperature 125(2)
_diffrn_measured_fraction_theta_full 0.995
_diffrn_measured_fraction_theta_max 0.985
_diffrn_measurement_device_type 'Bruker Kappa Apex II'
_diffrn_radiation_type MoK\a
_diffrn_radiation_wavelength 0.71073
_diffrn_reflns_av_R_equivalents 0.0634
_diffrn_reflns_av_unetI/netI 0.0937
_diffrn_reflns_Laue_measured_fraction_full 0.995
_diffrn_reflns_Laue_measured_fraction_max 0.985
_diffrn_reflns_limit_h_max 7
_diffrn_reflns_limit_h_min -12
_diffrn_reflns_limit_k_max 20
_diffrn_reflns_limit_k_min -13
_diffrn_reflns_limit_l_max 18
_diffrn_reflns_limit_l_min -19
_diffrn_reflns_number 10796
_diffrn_reflns_point_group_measured_fraction_full 0.995
_diffrn_reflns_point_group_measured_fraction_max 0.985
_diffrn_reflns_theta_full 25.242
_diffrn_reflns_theta_max 26.674
_diffrn_reflns_theta_min 1.816
_exptl_absorpt_coefficient_mu 5.823
_exptl_absorpt_correction_T_max 0.7454
_exptl_absorpt_correction_T_min 0.6628
_exptl_absorpt_correction_type multi-scan
_exptl_absorpt_process_details sadabs
_exptl_crystal_colour yellow
_exptl_crystal_density_diffrn 1.804
_exptl_crystal_description needle
_exptl_crystal_F_000 1344
_exptl_crystal_size_max 0.200
_exptl_crystal_size_mid 0.050
_exptl_crystal_size_min 0.050
_refine_diff_density_max 1.238
_refine_diff_density_min -0.927
_refine_diff_density_rms 0.207
_refine_ls_extinction_coef .
_refine_ls_extinction_method none
_refine_ls_goodness_of_fit_ref 0.972
_refine_ls_hydrogen_treatment constr
_refine_ls_matrix_type full
_refine_ls_number_parameters 309
_refine_ls_number_reflns 5277
_refine_ls_number_restraints 0
_refine_ls_restrained_S_all 0.972
_refine_ls_R_factor_all 0.0703
_refine_ls_R_factor_gt 0.0435
_refine_ls_shift/su_max 0.001
_refine_ls_shift/su_mean 0.000
_refine_ls_structure_factor_coef Fsqd
_refine_ls_weighting_details 'w=1/[\s^2^(Fo^2^)+(0.0166P)^2^] where P=(Fo^2^+2Fc^2^)/3'
_refine_ls_weighting_scheme calc
_refine_ls_wR_factor_gt 0.0763
_refine_ls_wR_factor_ref 0.0866
_reflns_Friedel_coverage 0.000
_reflns_Friedel_fraction_full .
_reflns_Friedel_fraction_max .
_reflns_number_gt 3832
_reflns_number_total 5277
_reflns_threshold_expression 'I > 2\s(I)'
_cod_data_source_file ICA-2019-498-118133.cif
_cod_data_source_block 08132018_0m_a
_cod_original_sg_symbol_H-M 'P 21/c'
_cod_database_code 1565767
_shelx_shelxl_version_number 2014/7
_shelx_space_group_comment
;
The symmetry employed for this shelxl refinement is uniquely defined
by the following loop, which should always be used as a source of
symmetry information in preference to the above space-group names.
They are only intended as comments.
;
_shelx_estimated_absorpt_t_min 0.389
_shelx_estimated_absorpt_t_max 0.759

loop_
_space_group_symop_operation_xyz
'x, y, z'
'-x, y+1/2, -z+1/2'
'-x, -y, -z'
'x, -y-1/2, z-1/2'

loop_
_atom_site_label
_atom_site_type_symbol
_atom_site_fract_x
_atom_site_fract_y
_atom_site_fract_z
_atom_site_U_iso_or_equiv
_atom_site_adp_type
_atom_site_occupancy
_atom_site_site_symmetry_order
_atom_site_calc_flag
_atom_site_refinement_flags_posn
_atom_site_refinement_flags_adp
_atom_site_refinement_flags_occupancy
_atom_site_disorder_assembly
_atom_site_disorder_group
C1 C 0.5101(7) 0.6617(4) 0.5216(5) 0.0178(16) Uani 1 1 d . . . . .
C2 C 0.3591(6) 0.6629(4) 0.5976(4) 0.0114(14) Uani 1 1 d . . . . .
C3 C 0.2487(7) 0.6994(5) 0.7106(5) 0.0226(17) Uani 1 1 d . . . . .
H3 H 0.1751 0.6934 0.7384 0.027 Uiso 1 1 calc R U . . .
C4 C 0.3509(7) 0.7565(5) 0.7435(5) 0.0224(17) Uani 1 1 d . . . . .
H4 H 0.3454 0.7883 0.7930 0.027 Uiso 1 1 calc R U . . .
C5 C 0.4597(7) 0.7669(4) 0.7046(5) 0.0202(17) Uani 1 1 d . . . . .
H5 H 0.5296 0.8051 0.7268 0.024 Uiso 1 1 calc R U . . .
C6 C 0.4633(7) 0.7189(4) 0.6312(5) 0.0162(16) Uani 1 1 d . . . . .
C7 C 0.5772(6) 0.6329(4) 0.4543(4) 0.0142(15) Uani 1 1 d . . . . .
C8 C 0.7051(7) 0.6604(5) 0.4462(5) 0.0199(16) Uani 1 1 d . . . . .
H8 H 0.7508 0.7022 0.4832 0.024 Uiso 1 1 calc R U . . .
C9 C 0.7644(7) 0.6263(5) 0.3841(5) 0.0205(17) Uani 1 1 d . . . . .
H9 H 0.8480 0.6469 0.3749 0.025 Uiso 1 1 calc R U . . .
C10 C 0.7007(7) 0.5617(4) 0.3351(4) 0.0175(16) Uani 1 1 d . . . . .
H10 H 0.7431 0.5350 0.2952 0.021 Uiso 1 1 calc R U . . .
C11 C 0.5746(7) 0.5371(4) 0.3457(4) 0.0138(15) Uani 1 1 d . . . . .
H11 H 0.5313 0.4929 0.3120 0.017 Uiso 1 1 calc R U . . .
C12 C 0.1181(7) 0.5502(5) 0.4500(5) 0.0226(17) Uani 1 1 d . . . . .
H12A H 0.1276 0.5166 0.5027 0.034 Uiso 1 1 calc R U . . .
H12B H 0.0478 0.5278 0.4005 0.034 Uiso 1 1 calc R U . . .
H12C H 0.0906 0.6040 0.4630 0.034 Uiso 1 1 calc R U . . .
C13 C 0.1281(7) 0.3926(4) 0.3150(5) 0.0211(17) Uani 1 1 d . . . . .
H13A H 0.0724 0.3708 0.2590 0.032 Uiso 1 1 calc R U . . .
H13B H 0.0711 0.3979 0.3575 0.032 Uiso 1 1 calc R U . . .
H13C H 0.2054 0.3567 0.3394 0.032 Uiso 1 1 calc R U . . .
C14 C 0.2905(7) 0.4718(4) 0.2120(4) 0.0162(16) Uani 1 1 d . . . . .
C15 C 0.3360(7) 0.3966(5) 0.1949(5) 0.0233(18) Uani 1 1 d . . . . .
H15 H 0.3082 0.3510 0.2221 0.028 Uiso 1 1 calc R U . . .
C16 C 0.4224(8) 0.3883(5) 0.1376(5) 0.0281(19) Uani 1 1 d . . . . .
H16 H 0.4510 0.3367 0.1249 0.034 Uiso 1 1 calc R U . . .
C17 C 0.4662(7) 0.4527(5) 0.0997(5) 0.0268(19) Uani 1 1 d . . . . .
H17 H 0.5282 0.4464 0.0630 0.032 Uiso 1 1 calc R U . . .
C18 C 0.4192(8) 0.5288(5) 0.1153(5) 0.0240(18) Uani 1 1 d . . . . .
H18 H 0.4479 0.5741 0.0882 0.029 Uiso 1 1 calc R U . . .
C19 C 0.3316(7) 0.5373(4) 0.1697(4) 0.0190(17) Uani 1 1 d . . . . .
H19 H 0.2983 0.5887 0.1789 0.023 Uiso 1 1 calc R U . . .
C20 C 0.0455(7) 0.5445(4) 0.2278(5) 0.0190(16) Uani 1 1 d . . . . .
C21 C -0.0462(8) 0.5061(5) 0.1572(5) 0.031(2) Uani 1 1 d . . . . .
H21 H -0.0316 0.4518 0.1451 0.038 Uiso 1 1 calc R U . . .
C22 C -0.1596(8) 0.5469(5) 0.1042(6) 0.040(2) Uani 1 1 d . . . . .
H22 H -0.2206 0.5203 0.0562 0.048 Uiso 1 1 calc R U . . .
C23 C -0.1823(8) 0.6251(5) 0.1216(5) 0.032(2) Uani 1 1 d . . . . .
H23 H -0.2598 0.6525 0.0864 0.038 Uiso 1 1 calc R U . . .
C24 C -0.0905(7) 0.6642(5) 0.1916(5) 0.0246(18) Uani 1 1 d . . . . .
H24 H -0.1052 0.7184 0.2035 0.029 Uiso 1 1 calc R U . . .
C25 C 0.0231(7) 0.6234(4) 0.2441(5) 0.0221(17) Uani 1 1 d . . . . .
H25 H 0.0851 0.6504 0.2913 0.027 Uiso 1 1 calc R U . . .
C00G C 0.2518(7) 0.6517(4) 0.6390(5) 0.0186(16) Uani 1 1 d . . . . .
H00G H 0.1832 0.6125 0.6184 0.022 Uiso 1 1 calc R U . . .
C00U C 0.1322(7) 0.8271(5) 0.5075(5) 0.0290(19) Uani 1 1 d . . . . .
H00A H 0.1298 0.8817 0.5309 0.035 Uiso 1 1 calc R U . . .
H00B H 0.1595 0.7903 0.5586 0.035 Uiso 1 1 calc R U . . .
Cl1 Cl -0.0335(2) 0.80082(16) 0.44185(16) 0.0491(7) Uani 1 1 d . . . . .
Cl2 Cl 0.2536(2) 0.82221(14) 0.44278(14) 0.0372(5) Uani 1 1 d . . . . .
N1 N 0.3893(6) 0.6253(4) 0.5257(4) 0.0182(13) Uani 1 1 d . . . . .
N2 N 0.5609(6) 0.7182(4) 0.5809(4) 0.0188(14) Uani 1 1 d . . . . .
N3 N 0.5097(5) 0.5729(3) 0.4014(4) 0.0157(14) Uani 1 1 d . . . . .
P1 P 0.19456(18) 0.49039(11) 0.29473(12) 0.0148(4) Uani 1 1 d . . . . .
Pt1 Pt 0.30353(3) 0.55534(2) 0.41618(2) 0.01313(8) Uani 1 1 d . . . . .

loop_
_atom_site_aniso_label
_atom_site_aniso_U_11
_atom_site_aniso_U_22
_atom_site_aniso_U_33
_atom_site_aniso_U_23
_atom_site_aniso_U_13
_atom_site_aniso_U_12
C1 0.013(4) 0.017(4) 0.022(4) 0.002(3) 0.002(3) 0.009(3)
C2 0.009(3) 0.012(4) 0.014(4) 0.001(3) 0.003(3) 0.003(3)
C3 0.027(4) 0.026(5) 0.017(4) 0.005(3) 0.010(3) 0.009(4)
C4 0.025(4) 0.025(4) 0.020(4) -0.002(3) 0.011(3) 0.009(4)
C5 0.020(4) 0.015(4) 0.022(4) -0.006(3) -0.001(3) 0.004(3)
C6 0.012(4) 0.016(4) 0.019(4) 0.000(3) 0.002(3) 0.003(3)
C7 0.006(3) 0.023(4) 0.012(4) -0.003(3) 0.000(3) 0.000(3)
C8 0.016(4) 0.021(4) 0.024(4) 0.001(3) 0.006(3) -0.007(3)
C9 0.009(4) 0.030(5) 0.023(4) 0.002(3) 0.005(3) 0.003(3)
C10 0.022(4) 0.021(4) 0.012(4) 0.003(3) 0.008(3) 0.009(4)
C11 0.013(3) 0.013(4) 0.015(4) -0.003(3) 0.003(3) 0.003(3)
C12 0.020(4) 0.025(4) 0.024(4) -0.005(4) 0.007(3) -0.003(4)
C13 0.017(4) 0.020(4) 0.027(4) 0.000(3) 0.005(3) -0.003(3)
C14 0.014(4) 0.015(4) 0.015(4) -0.003(3) -0.004(3) -0.001(3)
C15 0.018(4) 0.031(5) 0.021(4) -0.003(3) 0.006(3) 0.003(4)
C16 0.033(5) 0.025(5) 0.028(5) -0.008(4) 0.010(4) 0.011(4)
C17 0.024(4) 0.037(5) 0.024(4) 0.003(4) 0.013(3) 0.022(4)
C18 0.026(4) 0.028(5) 0.019(4) 0.001(3) 0.008(3) -0.001(4)
C19 0.019(4) 0.019(4) 0.017(4) -0.008(3) 0.001(3) -0.001(3)
C20 0.010(3) 0.018(4) 0.025(4) 0.001(3) -0.002(3) 0.001(3)
C21 0.027(4) 0.026(5) 0.030(5) -0.005(4) -0.013(3) 0.006(4)
C22 0.037(5) 0.031(5) 0.039(5) -0.006(4) -0.015(4) 0.016(5)
C23 0.016(4) 0.040(6) 0.035(5) 0.004(4) -0.001(3) 0.016(4)
C24 0.032(4) 0.016(4) 0.029(5) 0.004(3) 0.013(3) 0.012(4)
C25 0.028(4) 0.013(4) 0.023(4) -0.002(3) 0.003(3) 0.001(3)
C00G 0.015(4) 0.020(4) 0.021(4) 0.002(3) 0.004(3) 0.001(3)
C00U 0.035(5) 0.029(5) 0.023(4) -0.005(4) 0.009(3) 0.000(4)
Cl1 0.0359(13) 0.0605(17) 0.0506(16) 0.0008(12) 0.0103(11) -0.0239(12)
Cl2 0.0322(12) 0.0418(14) 0.0384(13) 0.0070(10) 0.0101(9) 0.0027(11)
N1 0.015(3) 0.020(4) 0.019(3) 0.002(3) 0.004(2) -0.001(3)
N2 0.017(3) 0.021(4) 0.020(3) 0.000(3) 0.006(3) 0.003(3)
N3 0.012(3) 0.015(4) 0.023(3) 0.000(2) 0.009(2) -0.005(3)
P1 0.0114(9) 0.0137(10) 0.0191(10) -0.0015(7) 0.0031(7) -0.0005(8)
Pt1 0.00993(14) 0.01389(14) 0.01615(14) -0.00016(13) 0.00436(9) -0.00112(14)

loop_
_atom_type_symbol
_atom_type_description
_atom_type_scat_dispersion_real
_atom_type_scat_dispersion_imag
_atom_type_scat_source
C C 0.0033 0.0016 'International Tables Vol C Tables 4.2.6.8 and 6.1.1.4'
H H 0.0000 0.0000 'International Tables Vol C Tables 4.2.6.8 and 6.1.1.4'
N N 0.0061 0.0033 'International Tables Vol C Tables 4.2.6.8 and 6.1.1.4'
P P 0.1023 0.0942 'International Tables Vol C Tables 4.2.6.8 and 6.1.1.4'
Pt Pt -1.7033 8.3905 'International Tables Vol C Tables 4.2.6.8 and 6.1.1.4'
Cl Cl 0.1484 0.1585 'International Tables Vol C Tables 4.2.6.8 and 6.1.1.4'

loop_
_geom_angle_atom_site_label_1
_geom_angle_atom_site_label_2
_geom_angle_atom_site_label_3
_geom_angle
_geom_angle_site_symmetry_1
_geom_angle_site_symmetry_3
N2 C1 N1 118.3(6) . .
N2 C1 C7 124.6(6) . .
N1 C1 C7 117.0(6) . .
N1 C2 C00G 131.4(6) . .
N1 C2 C6 108.3(6) . .
C00G C2 C6 120.3(6) . .
C00G C3 C4 122.0(7) . .
C00G C3 H3 119.0 . .
C4 C3 H3 119.0 . .
C5 C4 C3 120.6(7) . .
C5 C4 H4 119.7 . .
C3 C4 H4 119.7 . .
C4 C5 C6 117.8(7) . .
C4 C5 H5 121.1 . .
C6 C5 H5 121.1 . .
N2 C6 C5 128.5(6) . .
N2 C6 C2 110.2(6) . .
C5 C6 C2 121.2(6) . .
N3 C7 C8 121.1(6) . .
N3 C7 C1 115.3(6) . .
C8 C7 C1 123.4(6) . .
C9 C8 C7 119.4(7) . .
C9 C8 H8 120.3 . .
C7 C8 H8 120.3 . .
C8 C9 C10 119.3(7) . .
C8 C9 H9 120.4 . .
C10 C9 H9 120.4 . .
C11 C10 C9 118.7(7) . .
C11 C10 H10 120.7 . .
C9 C10 H10 120.7 . .
N3 C11 C10 123.2(6) . .
N3 C11 H11 118.4 . .
C10 C11 H11 118.4 . .
Pt1 C12 H12A 109.5 . .
Pt1 C12 H12B 109.5 . .
H12A C12 H12B 109.5 . .
Pt1 C12 H12C 109.5 . .
H12A C12 H12C 109.5 . .
H12B C12 H12C 109.5 . .
P1 C13 H13A 109.5 . .
P1 C13 H13B 109.5 . .
H13A C13 H13B 109.5 . .
P1 C13 H13C 109.5 . .
H13A C13 H13C 109.5 . .
H13B C13 H13C 109.5 . .
C15 C14 C19 118.5(7) . .
C15 C14 P1 123.3(6) . .
C19 C14 P1 118.0(5) . .
C14 C15 C16 119.9(8) . .
C14 C15 H15 120.1 . .
C16 C15 H15 120.1 . .
C17 C16 C15 121.1(7) . .
C17 C16 H16 119.5 . .
C15 C16 H16 119.5 . .
C16 C17 C18 119.5(7) . .
C16 C17 H17 120.2 . .
C18 C17 H17 120.2 . .
C19 C18 C17 119.7(7) . .
C19 C18 H18 120.2 . .
C17 C18 H18 120.2 . .
C18 C19 C14 121.2(7) . .
C18 C19 H19 119.4 . .
C14 C19 H19 119.4 . .
C25 C20 C21 118.9(6) . .
C25 C20 P1 121.3(5) . .
C21 C20 P1 119.8(6) . .
C20 C21 C22 120.7(8) . .
C20 C21 H21 119.7 . .
C22 C21 H21 119.7 . .
C23 C22 C21 120.2(8) . .
C23 C22 H22 119.9 . .
C21 C22 H22 119.9 . .
C22 C23 C24 119.5(7) . .
C22 C23 H23 120.2 . .
C24 C23 H23 120.2 . .
C23 C24 C25 120.2(7) . .
C23 C24 H24 119.9 . .
C25 C24 H24 119.9 . .
C20 C25 C24 120.5(7) . .
C20 C25 H25 119.7 . .
C24 C25 H25 119.7 . .
C3 C00G C2 118.0(7) . .
C3 C00G H00G 121.0 . .
C2 C00G H00G 121.0 . .
Cl2 C00U Cl1 109.9(4) . .
Cl2 C00U H00A 109.7 . .
Cl1 C00U H00A 109.7 . .
Cl2 C00U H00B 109.7 . .
Cl1 C00U H00B 109.7 . .
H00A C00U H00B 108.2 . .
C1 N1 C2 102.0(6) . .
C1 N1 Pt1 113.8(4) . .
C2 N1 Pt1 142.7(5) . .
C1 N2 C6 101.2(6) . .
C11 N3 C7 117.9(6) . .
C11 N3 Pt1 129.6(5) . .
C7 N3 Pt1 112.3(4) . .
C14 P1 C13 104.3(3) . .
C14 P1 C20 100.6(3) . .
C13 P1 C20 105.3(3) . .
C14 P1 Pt1 116.9(2) . .
C13 P1 Pt1 114.7(2) . .
C20 P1 Pt1 113.4(2) . .
C12 Pt1 N1 91.6(3) . .
C12 Pt1 N3 170.0(3) . .
N1 Pt1 N3 78.4(2) . .
C12 Pt1 P1 85.0(2) . .
N1 Pt1 P1 173.87(17) . .
N3 Pt1 P1 104.92(16) . .

loop_
_geom_bond_atom_site_label_1
_geom_bond_atom_site_label_2
_geom_bond_distance
_geom_bond_site_symmetry_2
C1 N2 1.332(9) .
C1 N1 1.374(9) .
C1 C7 1.463(9) .
C2 N1 1.382(8) .
C2 C00G 1.397(9) .
C2 C6 1.407(9) .
C3 C00G 1.378(10) .
C3 C4 1.405(10) .
C3 H3 0.9500 .
C4 C5 1.385(10) .
C4 H4 0.9500 .
C5 C6 1.406(9) .
C5 H5 0.9500 .
C6 N2 1.397(9) .
C7 N3 1.369(8) .
C7 C8 1.398(9) .
C8 C9 1.380(10) .
C8 H8 0.9500 .
C9 C10 1.386(10) .
C9 H9 0.9500 .
C10 C11 1.379(9) .
C10 H10 0.9500 .
C11 N3 1.348(8) .
C11 H11 0.9500 .
C12 Pt1 2.057(7) .
C12 H12A 0.9800 .
C12 H12B 0.9800 .
C12 H12C 0.9800 .
C13 P1 1.831(7) .
C13 H13A 0.9800 .
C13 H13B 0.9800 .
C13 H13C 0.9800 .
C14 C15 1.392(10) .
C14 C19 1.397(10) .
C14 P1 1.816(8) .
C15 C16 1.397(10) .
C15 H15 0.9500 .
C16 C17 1.358(11) .
C16 H16 0.9500 .
C17 C18 1.405(11) .
C17 H17 0.9500 .
C18 C19 1.372(10) .
C18 H18 0.9500 .
C19 H19 0.9500 .
C20 C25 1.380(10) .
C20 C21 1.401(10) .
C20 P1 1.835(7) .
C21 C22 1.405(10) .
C21 H21 0.9500 .
C22 C23 1.373(12) .
C22 H22 0.9500 .
C23 C24 1.401(10) .
C23 H23 0.9500 .
C24 C25 1.403(9) .
C24 H24 0.9500 .
C25 H25 0.9500 .
C00G H00G 0.9500 .
C00U Cl2 1.765(7) .
C00U Cl1 1.774(7) .
C00U H00A 0.9900 .
C00U H00B 0.9900 .
N1 Pt1 2.072(6) .
N3 Pt1 2.156(5) .
P1 Pt1 2.218(2) .
